data_4089493
loop_
_publ_author_name
'Luo, Jia'
'Rath, Nigam P.'
'Mirica, Liviu M.'

_publ_section_title
;
 Oxidative Reactivity of (N2S2)PdRX Complexes (R = Me, Cl; X = Me, Cl,
 Br): Involvement of Palladium(III) and Palladium(IV) Intermediates
;
_journal_issue 11
_journal_name_full Organometallics
_journal_page_first 3343
_journal_paper_doi 10.1021/om400286j
_journal_volume 32
_journal_year 2013
_chemical_formula_sum 'C16 H20 N2 Pd S2'
_chemical_formula_weight 410.86
_space_group_IT_number 14
_space_group_name_Hall '-P 2ybc'
_space_group_name_H-M_alt 'P 1 21/c 1'
_symmetry_cell_setting monoclinic
_symmetry_space_group_name_H-M 'P 1 21/c 1'
_atom_sites_solution_hydrogens geom
_atom_sites_solution_primary direct
_atom_sites_solution_secondary difmap
_audit_creation_method SHELXL-97
_cell_angle_alpha 90.00
_cell_angle_beta 90.93(3)
_cell_angle_gamma 90.00
_cell_formula_units_Z 4
_cell_length_a 12.293(6)
_cell_length_b 8.458(4)
_cell_length_c 15.964(8)
_cell_measurement_reflns_used 8968
_cell_measurement_temperature 100(2)
_cell_measurement_theta_max 27.35
_cell_measurement_theta_min 2.92
_cell_volume 1659.6(14)
_computing_cell_refinement 'Bruker SAINT'
_computing_data_collection 'Bruker APEX2'
_computing_data_reduction 'Bruker SAINT'
_computing_molecular_graphics 'Bruker SHELXTL'
_computing_publication_material 'Bruker SHELXTL'
_computing_structure_refinement 'SHELXL-97 (Sheldrick, 2008)'
_computing_structure_solution 'SHELXS-97 (Sheldrick, 2008)'
_diffrn_ambient_temperature 100(2)
_diffrn_measured_fraction_theta_full 0.987
_diffrn_measured_fraction_theta_max 0.987
_diffrn_measurement_device_type 'Bruker APEX-II CCD'
_diffrn_measurement_method '\f and \w scans'
_diffrn_radiation_monochromator graphite
_diffrn_radiation_source 'fine-focus sealed tube'
_diffrn_radiation_type MoK\a
_diffrn_radiation_wavelength 0.71073
_diffrn_reflns_av_R_equivalents 0.0870
_diffrn_reflns_av_sigmaI/netI 0.0490
_diffrn_reflns_limit_h_max 16
_diffrn_reflns_limit_h_min -15
_diffrn_reflns_limit_k_max 9
_diffrn_reflns_limit_k_min -10
_diffrn_reflns_limit_l_max 20
_diffrn_reflns_limit_l_min -20
_diffrn_reflns_number 30260
_diffrn_reflns_theta_full 27.62
_diffrn_reflns_theta_max 27.62
_diffrn_reflns_theta_min 1.66
_exptl_absorpt_coefficient_mu 1.364
_exptl_absorpt_correction_T_max 0.8848
_exptl_absorpt_correction_T_min 0.7683
_exptl_absorpt_correction_type multi-scan
_exptl_absorpt_process_details 'sadabs v2008/1'
_exptl_crystal_colour yellow
_exptl_crystal_density_diffrn 1.644
_exptl_crystal_density_meas ?
_exptl_crystal_density_method 'not measured'
_exptl_crystal_description irregular
_exptl_crystal_F_000 832
_exptl_crystal_size_max 0.20
_exptl_crystal_size_mid 0.20
_exptl_crystal_size_min 0.09
_refine_diff_density_max 0.710
_refine_diff_density_min -0.909
_refine_diff_density_rms 0.149
_refine_ls_extinction_method none
_refine_ls_goodness_of_fit_ref 1.176
_refine_ls_hydrogen_treatment constr
_refine_ls_matrix_type full
_refine_ls_number_parameters 192
_refine_ls_number_reflns 3809
_refine_ls_number_restraints 0
_refine_ls_restrained_S_all 1.176
_refine_ls_R_factor_all 0.0530
_refine_ls_R_factor_gt 0.0436
_refine_ls_shift/su_max 0.001
_refine_ls_shift/su_mean 0.000
_refine_ls_structure_factor_coef Fsqd
_refine_ls_weighting_details 'calc w=1/[\s^2^(Fo^2^)+(0.0653P)^2^+0.0000P] where P=(Fo^2^+2Fc^2^)/3'
_refine_ls_weighting_scheme calc
_refine_ls_wR_factor_gt 0.1217
_refine_ls_wR_factor_ref 0.1268
_reflns_number_gt 3091
_reflns_number_total 3809
_reflns_threshold_expression >2sigma(I)
_cod_data_source_file om400286j_si_002.cif
_cod_data_source_block l6012
_cod_depositor_comments
;
The following automatic conversions were performed:

data item '_symmetry_cell_setting' value 'Monoclinic' was changed to
'monoclinic' in accordance with the
/home/saulius/struct/COD-crude-data/automatic-downloads/DataCite-retrospective/ACS/depositions/lib/dictionaries/cif_core.dic
dictionary named 'cif_core.dic' version 2.4.2 last updated on
2011-04-26.

data item '_exptl_crystal_density_meas' value 'no' was changed to '?'
-- the value is perceived as not measured.

Automatic conversion script
Id: cif_fix_values 6909 2019-04-08 15:41:33Z antanas 

The following automatic conversions were performed:

data name '_iucr_refine_instruction_details' was replaced with
'_iucr_refine_instructions_details' as specified in the replacement
file 'data/replacement-values/replacement_tags.lst'.

Automatic conversion script
Id: cif_correct_tags 9268 2022-04-12 08:56:07Z antanas 
;
_cod_original_cell_volume 1659.8(14)
_cod_original_sg_symbol_H-M P2(1)/c
_cod_database_code 4089493

loop_
_symmetry_equiv_pos_as_xyz
'x, y, z'
'-x, y+1/2, -z+1/2'
'-x, -y, -z'
'x, -y-1/2, z-1/2'

loop_
_atom_site_label
_atom_site_type_symbol
_atom_site_fract_x
_atom_site_fract_y
_atom_site_fract_z
_atom_site_U_iso_or_equiv
_atom_site_adp_type
_atom_site_occupancy
_atom_site_symmetry_multiplicity
_atom_site_calc_flag
_atom_site_refinement_flags
Pd1 Pd 0.70851(2) 0.81239(4) 0.145291(16) 0.02503(13) Uani 1 1 d .
S1 S 0.85662(8) 0.41968(13) 0.22283(6) 0.0326(3) Uani 1 1 d .
S2 S 0.72434(10) 0.85256(16) -0.10565(7) 0.0430(3) Uani 1 1 d .
N1 N 0.8695(3) 0.7737(4) 0.0932(2) 0.0269(7) Uani 1 1 d .
N2 N 0.6656(2) 0.5995(4) 0.07350(18) 0.0243(7) Uani 1 1 d .
C1 C 0.7565(4) 1.0019(6) 0.2161(3) 0.0433(11) Uani 1 1 d .
H1A H 0.6941 1.0717 0.2250 0.065 Uiso 1 1 calc R
H1B H 0.8134 1.0601 0.1870 0.065 Uiso 1 1 calc R
H1C H 0.7849 0.9648 0.2704 0.065 Uiso 1 1 calc R
C2 C 0.5579(4) 0.8430(6) 0.1938(3) 0.0405(11) Uani 1 1 d .
H2A H 0.5631 0.8407 0.2551 0.061 Uiso 1 1 calc R
H2B H 0.5098 0.7579 0.1742 0.061 Uiso 1 1 calc R
H2C H 0.5284 0.9451 0.1755 0.061 Uiso 1 1 calc R
C3 C 0.8915(4) 0.8270(5) 0.0149(3) 0.0322(9) Uani 1 1 d .
C4 C 0.9854(4) 0.7786(6) -0.0259(3) 0.0377(11) Uani 1 1 d .
H4 H 0.9993 0.8141 -0.0812 0.045 Uiso 1 1 calc R
C5 C 1.0575(4) 0.6791(5) 0.0143(3) 0.0421(12) Uani 1 1 d .
H5 H 1.1211 0.6445 -0.0132 0.050 Uiso 1 1 calc R
C6 C 1.0370(3) 0.6299(6) 0.0946(3) 0.0380(10) Uani 1 1 d .
H6 H 1.0878 0.5648 0.1240 0.046 Uiso 1 1 calc R
C7 C 0.9416(3) 0.6766(5) 0.1320(3) 0.0304(9) Uani 1 1 d .
C8 C 0.9136(3) 0.6192(5) 0.2189(2) 0.0308(9) Uani 1 1 d .
H8A H 0.8607 0.6936 0.2433 0.037 Uiso 1 1 calc R
H8B H 0.9803 0.6222 0.2544 0.037 Uiso 1 1 calc R
C9 C 0.7120(3) 0.4503(5) 0.2001(2) 0.0273(8) Uani 1 1 d .
H9A H 0.6706 0.3643 0.2270 0.033 Uiso 1 1 calc R
H9B H 0.6895 0.5510 0.2263 0.033 Uiso 1 1 calc R
C10 C 0.6806(3) 0.4554(5) 0.1087(2) 0.0248(8) Uani 1 1 d .
C11 C 0.6679(3) 0.3152(5) 0.0628(3) 0.0305(9) Uani 1 1 d .
H11 H 0.6771 0.2154 0.0893 0.037 Uiso 1 1 calc R
C12 C 0.6415(4) 0.3246(6) -0.0225(3) 0.0369(11) Uani 1 1 d .
H12 H 0.6342 0.2315 -0.0555 0.044 Uiso 1 1 calc R
C13 C 0.6264(3) 0.4724(6) -0.0580(2) 0.0328(9) Uani 1 1 d .
H13 H 0.6093 0.4816 -0.1161 0.039 Uiso 1 1 calc R
C14 C 0.6363(3) 0.6073(5) -0.0088(2) 0.0297(9) Uani 1 1 d .
C15 C 0.6149(3) 0.7692(6) -0.0445(3) 0.0343(10) Uani 1 1 d .
H15A H 0.5995 0.8422 0.0023 0.041 Uiso 1 1 calc R
H15B H 0.5486 0.7639 -0.0805 0.041 Uiso 1 1 calc R
C16 C 0.8134(3) 0.9381(5) -0.0264(3) 0.0352(10) Uani 1 1 d .
H16A H 0.8554 1.0244 -0.0525 0.042 Uiso 1 1 calc R
H16B H 0.7678 0.9862 0.0173 0.042 Uiso 1 1 calc R

loop_
_atom_site_aniso_label
_atom_site_aniso_U_11
_atom_site_aniso_U_22
_atom_site_aniso_U_33
_atom_site_aniso_U_23
_atom_site_aniso_U_13
_atom_site_aniso_U_12
Pd1 0.0291(2) 0.0273(2) 0.01860(18) -0.00071(11) -0.00030(12) -0.00016(11)
S1 0.0338(5) 0.0331(6) 0.0310(5) 0.0034(4) -0.0035(4) 0.0032(4)
S2 0.0471(7) 0.0604(8) 0.0215(5) 0.0096(5) -0.0017(4) -0.0173(6)
N1 0.0272(17) 0.0300(19) 0.0236(16) -0.0015(14) 0.0033(13) -0.0065(14)
N2 0.0196(15) 0.035(2) 0.0186(15) -0.0044(13) 0.0048(11) -0.0023(13)
C1 0.068(3) 0.031(3) 0.031(2) -0.0034(19) -0.003(2) 0.001(2)
C2 0.033(2) 0.054(3) 0.034(2) -0.009(2) 0.0031(18) 0.010(2)
C3 0.037(2) 0.034(2) 0.025(2) -0.0029(17) -0.0001(17) -0.0122(17)
C4 0.041(2) 0.045(3) 0.028(2) -0.0045(19) 0.0092(18) -0.018(2)
C5 0.032(2) 0.049(3) 0.045(3) -0.010(2) 0.014(2) -0.014(2)
C6 0.028(2) 0.045(3) 0.042(2) -0.005(2) 0.0009(18) -0.0032(19)
C7 0.032(2) 0.034(2) 0.026(2) -0.0057(17) 0.0003(16) -0.0074(17)
C8 0.029(2) 0.039(2) 0.0242(19) -0.0031(18) -0.0081(16) 0.0009(18)
C9 0.0258(19) 0.034(2) 0.0226(18) -0.0017(16) 0.0030(14) -0.0002(17)
C10 0.0189(17) 0.035(2) 0.0206(18) -0.0023(16) 0.0015(14) -0.0025(15)
C11 0.026(2) 0.035(2) 0.030(2) -0.0060(17) 0.0026(16) -0.0024(16)
C12 0.033(2) 0.048(3) 0.030(2) -0.0164(19) 0.0026(17) -0.0054(19)
C13 0.030(2) 0.049(3) 0.0201(18) -0.0074(18) 0.0013(15) -0.0055(19)
C14 0.0230(19) 0.047(3) 0.0197(18) 0.0015(17) 0.0019(14) -0.0043(17)
C15 0.027(2) 0.049(3) 0.027(2) 0.0092(19) -0.0003(16) -0.0047(19)
C16 0.042(2) 0.038(3) 0.026(2) 0.0049(18) -0.0004(17) -0.013(2)

loop_
_atom_type_symbol
_atom_type_description
_atom_type_scat_dispersion_real
_atom_type_scat_dispersion_imag
_atom_type_scat_source
C C 0.0033 0.0016 'International Tables Vol C Tables 4.2.6.8 and 6.1.1.4'
H H 0.0000 0.0000 'International Tables Vol C Tables 4.2.6.8 and 6.1.1.4'
N N 0.0061 0.0033 'International Tables Vol C Tables 4.2.6.8 and 6.1.1.4'
S S 0.1246 0.1234 'International Tables Vol C Tables 4.2.6.8 and 6.1.1.4'
Pd Pd -0.9988 1.0072 'International Tables Vol C Tables 4.2.6.8 and 6.1.1.4'

loop_
_geom_angle_atom_site_label_1
_geom_angle_atom_site_label_2
_geom_angle_atom_site_label_3
_geom_angle
C2 Pd1 C1 86.89(19)
C2 Pd1 N1 178.68(16)
C1 Pd1 N1 94.19(16)
C2 Pd1 N2 95.20(16)
C1 Pd1 N2 176.14(16)
N1 Pd1 N2 83.68(11)
C9 S1 C8 103.55(19)
C16 S2 C15 103.0(2)
C7 N1 C3 119.0(4)
C7 N1 Pd1 120.6(3)
C3 N1 Pd1 119.6(3)
C10 N2 C14 118.5(3)
C10 N2 Pd1 119.5(2)
C14 N2 Pd1 121.5(3)
Pd1 C1 H1A 109.5
Pd1 C1 H1B 109.5
H1A C1 H1B 109.5
Pd1 C1 H1C 109.5
H1A C1 H1C 109.5
H1B C1 H1C 109.5
Pd1 C2 H2A 109.5
Pd1 C2 H2B 109.5
H2A C2 H2B 109.5
Pd1 C2 H2C 109.5
H2A C2 H2C 109.5
H2B C2 H2C 109.5
N1 C3 C4 120.6(4)
N1 C3 C16 118.7(4)
C4 C3 C16 120.7(4)
C5 C4 C3 119.6(4)
C5 C4 H4 120.2
C3 C4 H4 120.2
C4 C5 C6 119.7(4)
C4 C5 H5 120.2
C6 C5 H5 120.2
C5 C6 C7 119.1(4)
C5 C6 H6 120.5
C7 C6 H6 120.5
N1 C7 C6 122.0(4)
N1 C7 C8 117.2(4)
C6 C7 C8 120.8(4)
C7 C8 S1 114.9(3)
C7 C8 H8A 108.5
S1 C8 H8A 108.5
C7 C8 H8B 108.5
S1 C8 H8B 108.5
H8A C8 H8B 107.5
C10 C9 S1 115.5(3)
C10 C9 H9A 108.4
S1 C9 H9A 108.4
C10 C9 H9B 108.4
S1 C9 H9B 108.4
H9A C9 H9B 107.5
N2 C10 C11 122.1(3)
N2 C10 C9 117.4(3)
C11 C10 C9 120.5(4)
C12 C11 C10 118.9(4)
C12 C11 H11 120.5
C10 C11 H11 120.5
C13 C12 C11 118.6(4)
C13 C12 H12 120.7
C11 C12 H12 120.7
C12 C13 C14 120.0(4)
C12 C13 H13 120.0
C14 C13 H13 120.0
N2 C14 C13 121.8(4)
N2 C14 C15 117.0(4)
C13 C14 C15 121.3(4)
C14 C15 S2 115.5(3)
C14 C15 H15A 108.4
S2 C15 H15A 108.4
C14 C15 H15B 108.4
S2 C15 H15B 108.4
H15A C15 H15B 107.5
C3 C16 S2 115.8(3)
C3 C16 H16A 108.3
S2 C16 H16A 108.3
C3 C16 H16B 108.3
S2 C16 H16B 108.3
H16A C16 H16B 107.4

loop_
_geom_bond_atom_site_label_1
_geom_bond_atom_site_label_2
_geom_bond_distance
Pd1 C2 2.035(4)
Pd1 C1 2.043(5)
Pd1 N1 2.184(3)
Pd1 N2 2.194(3)
S1 C9 1.827(4)
S1 C8 1.829(4)
S2 C16 1.810(4)
S2 C15 1.817(4)
N1 C7 1.351(5)
N1 C3 1.361(5)
N2 C10 1.353(5)
N2 C14 1.358(5)
C1 H1A 0.9800
C1 H1B 0.9800
C1 H1C 0.9800
C2 H2A 0.9800
C2 H2B 0.9800
C2 H2C 0.9800
C3 C4 1.396(6)
C3 C16 1.490(6)
C4 C5 1.374(7)
C4 H4 0.9500
C5 C6 1.375(7)
C5 H5 0.9500
C6 C7 1.383(6)
C6 H6 0.9500
C7 C8 1.513(6)
C8 H8A 0.9900
C8 H8B 0.9900
C9 C10 1.504(5)
C9 H9A 0.9900
C9 H9B 0.9900
C10 C11 1.402(6)
C11 C12 1.398(6)
C11 H11 0.9500
C12 C13 1.384(7)
C12 H12 0.9500
C13 C14 1.390(6)
C13 H13 0.9500
C14 C15 1.505(6)
C15 H15A 0.9900
C15 H15B 0.9900
C16 H16A 0.9900
C16 H16B 0.9900

loop_
_geom_torsion_atom_site_label_1
_geom_torsion_atom_site_label_2
_geom_torsion_atom_site_label_3
_geom_torsion_atom_site_label_4
_geom_torsion
C1 Pd1 N1 C7 90.3(3)
N2 Pd1 N1 C7 -86.5(3)
C1 Pd1 N1 C3 -100.1(3)
N2 Pd1 N1 C3 83.1(3)
C2 Pd1 N2 C10 -92.0(3)
N1 Pd1 N2 C10 87.3(3)
C2 Pd1 N2 C14 95.8(3)
N1 Pd1 N2 C14 -84.9(3)
C7 N1 C3 C4 1.9(6)
Pd1 N1 C3 C4 -167.8(3)
C7 N1 C3 C16 -178.0(3)
Pd1 N1 C3 C16 12.2(5)
N1 C3 C4 C5 -1.6(6)
C16 C3 C4 C5 178.4(4)
C3 C4 C5 C6 -0.8(7)
C4 C5 C6 C7 2.7(7)
C3 N1 C7 C6 0.1(6)
Pd1 N1 C7 C6 169.7(3)
C3 N1 C7 C8 -179.6(3)
Pd1 N1 C7 C8 -10.0(5)
C5 C6 C7 N1 -2.4(7)
C5 C6 C7 C8 177.2(4)
N1 C7 C8 S1 99.6(4)
C6 C7 C8 S1 -80.0(4)
C9 S1 C8 C7 -84.1(3)
C8 S1 C9 C10 85.5(3)
C14 N2 C10 C11 0.7(5)
Pd1 N2 C10 C11 -171.8(3)
C14 N2 C10 C9 -179.5(3)
Pd1 N2 C10 C9 8.1(4)
S1 C9 C10 N2 -99.9(4)
S1 C9 C10 C11 80.0(4)
N2 C10 C11 C12 1.6(6)
C9 C10 C11 C12 -178.3(4)
C10 C11 C12 C13 -1.5(6)
C11 C12 C13 C14 -0.7(6)
C10 N2 C14 C13 -3.0(5)
Pd1 N2 C14 C13 169.2(3)
C10 N2 C14 C15 177.0(3)
Pd1 N2 C14 C15 -10.8(4)
C12 C13 C14 N2 3.1(6)
C12 C13 C14 C15 -176.9(4)
N2 C14 C15 S2 101.2(4)
C13 C14 C15 S2 -78.8(4)
C16 S2 C15 C14 -83.6(4)
N1 C3 C16 S2 -102.7(4)
C4 C3 C16 S2 77.3(5)
C15 S2 C16 C3 83.3(4)
